data_7051334
_journal_name_full 'New Journal of Chemistry'
_journal_paper_doi 10.1039/b004641h
_journal_year 2000
_chemical_formula_sum 'C4 H16 Br3 N3'
_chemical_formula_weight 345.93
_space_group_IT_number 14
_symmetry_cell_setting monoclinic
_symmetry_space_group_name_Hall '-P 2ybc'
_symmetry_space_group_name_H-M 'P 1 21/c 1'
_cell_angle_alpha 90.00
_cell_angle_beta 93.39(3)
_cell_angle_gamma 90.00
_cell_formula_units_Z 4
_cell_length_a 6.2094(12)
_cell_length_b 19.674(4)
_cell_length_c 9.0026(18)
_cell_measurement_temperature 100(2)
_cell_volume 1097.9(4)
_diffrn_ambient_temperature 100(2)
_exptl_crystal_density_diffrn 2.093
_cod_depositor_comments
;
The following automatic conversions were performed:

'_symmetry_cell_setting' tag value 'Monoclinic P' was replaced with
'monoclinic' value as specified in the replacement file
'/home/robertas/cod-tools/perl-scripts/inputs/replacement_values.lst'.

Automatic conversion script
Id: cif_fix_values 3143 2015-03-26 13:38:13Z robertas 
;
_cod_original_sg_symbol_H-M 'P 21/c'
_cod_database_code 7051334

loop_
_symmetry_equiv_pos_as_xyz
'x, y, z'
'-x, y+1/2, -z+1/2'
'-x, -y, -z'
'x, -y-1/2, z-1/2'

loop_
_atom_site_label
_atom_site_type_symbol
_atom_site_fract_x
_atom_site_fract_y
_atom_site_fract_z
_atom_site_U_iso_or_equiv
_atom_site_adp_type
_atom_site_occupancy
_atom_site_symmetry_multiplicity
_atom_site_calc_flag
_atom_site_refinement_flags
_atom_site_disorder_assembly
_atom_site_disorder_group
Br1 Br 0.33714(10) 0.46918(4) 0.79949(7) 0.0179(3) Uani 1 1 d . . .
Br2 Br 1.32154(9) 0.84308(4) 1.03900(7) 0.0185(3) Uani 1 1 d . . .
Br3 Br 1.84451(9) 0.73947(4) 1.25049(6) 0.0169(2) Uani 1 1 d . . .
N1 N 0.8149(8) 0.6132(3) 0.5110(6) 0.0186(13) Uani 1 1 d . . .
H13 H 0.6994 0.6509 0.5238 0.000(15) Uiso 1 1 d R . .
H12 H 0.9455 0.6227 0.4969 0.06(3) Uiso 1 1 d R . .
H11 H 0.7602 0.5985 0.4096 0.013(18) Uiso 1 1 d R . .
N2 N 1.0481(8) 0.6077(3) 0.8225(5) 0.0158(12) Uani 1 1 d . . .
H22 H 1.1303 0.5682 0.7938 0.02(2) Uiso 1 1 d R . .
H21 H 1.0687 0.6515 0.7584 0.010(17) Uiso 1 1 d R . .
N3 N 1.3438(8) 0.6774(3) 1.1669(5) 0.0159(12) Uani 1 1 d . . .
H33 H 1.4885 0.7014 1.1763 2(5) Uiso 1 1 d R . .
H32 H 1.3600 0.6352 1.2118 0.000(14) Uiso 1 1 d R . .
H31 H 1.3050 0.7187 1.1630 0.05(3) Uiso 1 1 d R . .
C1 C 0.8020(10) 0.5565(4) 0.6220(7) 0.0194(15) Uani 1 1 d . . .
H1B H 0.9173 0.5231 0.6053 0.023 Uiso 1 1 calc R . .
H1A H 0.6616 0.5330 0.6050 0.023 Uiso 1 1 calc R . .
C2 C 0.8248(9) 0.5807(4) 0.7821(7) 0.0179(15) Uani 1 1 d . . .
H2B H 0.7175 0.6169 0.7970 0.021 Uiso 1 1 calc R . .
H2A H 0.7938 0.5425 0.8490 0.021 Uiso 1 1 calc R . .
C3 C 1.0840(10) 0.6257(4) 0.9832(6) 0.0178(15) Uani 1 1 d . . .
H3B H 1.0742 0.5843 1.0451 0.021 Uiso 1 1 calc R . .
H3A H 0.9722 0.6581 1.0121 0.021 Uiso 1 1 calc R . .
C4 C 1.3052(10) 0.6573(4) 1.0079(7) 0.0190(16) Uani 1 1 d . . .
H4B H 1.4167 0.6243 0.9808 0.023 Uiso 1 1 calc R . .
H4A H 1.3158 0.6978 0.9435 0.023 Uiso 1 1 calc R . .

loop_
_atom_site_aniso_label
_atom_site_aniso_U_11
_atom_site_aniso_U_22
_atom_site_aniso_U_33
_atom_site_aniso_U_23
_atom_site_aniso_U_13
_atom_site_aniso_U_12
Br1 0.0172(4) 0.0236(5) 0.0130(4) -0.0009(2) 0.0007(2) 0.0000(2)
Br2 0.0092(4) 0.0329(5) 0.0135(4) -0.0027(2) 0.0026(2) -0.0004(2)
Br3 0.0130(4) 0.0238(5) 0.0139(4) 0.0003(2) 0.0015(2) -0.0013(2)
N1 0.012(3) 0.033(4) 0.011(2) -0.001(2) 0.0030(19) 0.002(2)
N2 0.011(2) 0.029(4) 0.007(2) -0.003(2) 0.0005(18) 0.000(2)
N3 0.019(3) 0.017(4) 0.011(2) 0.000(2) -0.004(2) 0.001(2)
C1 0.011(3) 0.033(5) 0.014(3) -0.004(3) -0.002(2) -0.004(3)
C2 0.013(3) 0.029(5) 0.012(3) 0.000(3) 0.002(2) -0.002(3)
C3 0.014(3) 0.033(5) 0.006(3) 0.000(3) 0.001(2) -0.004(3)
C4 0.017(3) 0.029(5) 0.011(3) -0.001(3) -0.001(2) -0.002(3)

loop_
_geom_bond_atom_site_label_1
_geom_bond_atom_site_label_2
_geom_bond_distance
_geom_bond_site_symmetry_2
_geom_bond_publ_flag
N1 C1 1.503(9) . ?
N2 C3 1.493(7) . ?
N2 C2 1.509(8) . ?
N3 C4 1.490(8) . ?
C1 C2 1.517(8) . ?
C3 C4 1.513(9) . ?

loop_
_cod_related_entry_id
_cod_related_entry_database
_cod_related_entry_code
1 ChemSpider 21142440
